data_1513884
loop_
_publ_author_name
'Liu, Li'
'Zhang, Xu'
'Liu, Heng'
'Zhang, Xuequan'
'Sun, Guangping'
'Zhang, Hexin'

_publ_section_title
;
 Synthesis of cationic cobalt(II) complexes and their efficiency as
 catalysts for the polymerization of 1,3-butadiene
;
_journal_name_full 'Inorganica Chimica Acta'
_journal_page_first 8
_journal_page_last 14
_journal_paper_doi 10.1016/j.ica.2014.01.012
_journal_volume 414
_journal_year 2014
_chemical_formula_sum 'C31 H31 B2 Co F8 N8'
_chemical_formula_weight 748.19
_chemical_name_systematic
; 
 ? 
;
_space_group_IT_number 2
_symmetry_cell_setting triclinic
_symmetry_space_group_name_Hall '-P 1'
_symmetry_space_group_name_H-M 'P -1'
_atom_sites_solution_hydrogens geom
_atom_sites_solution_primary direct
_atom_sites_solution_secondary difmap
_audit_creation_method SHELXL-97
_cell_angle_alpha 87.0550(10)
_cell_angle_beta 75.4880(10)
_cell_angle_gamma 71.8410(10)
_cell_formula_units_Z 2
_cell_length_a 10.3908(8)
_cell_length_b 10.6832(9)
_cell_length_c 19.3985(16)
_cell_measurement_reflns_used 5262
_cell_measurement_temperature 295(2)
_cell_measurement_theta_max 26.17
_cell_measurement_theta_min 2.31
_cell_volume 1980.0(3)
_computing_cell_refinement 'Bruker SMART'
_computing_data_collection 'Bruker SMART'
_computing_data_reduction 'Bruker SAINT'
_computing_molecular_graphics 'Bruker SHELXTL'
_computing_publication_material 'Bruker SHELXTL'
_computing_structure_refinement 'SHELXL-97 (Sheldrick, 1997)'
_computing_structure_solution 'SHELXS-97 (Sheldrick, 1990)'
_diffrn_ambient_temperature 295(2)
_diffrn_measured_fraction_theta_full 0.987
_diffrn_measured_fraction_theta_max 0.987
_diffrn_measurement_device_type 'Bruker APEXII CCD area detector'
_diffrn_measurement_method 'phi and omega scans'
_diffrn_radiation_monochromator graphite
_diffrn_radiation_source 'fine-focus sealed tube'
_diffrn_radiation_type MoK\a
_diffrn_radiation_wavelength 0.71073
_diffrn_reflns_av_R_equivalents 0.0200
_diffrn_reflns_av_sigmaI/netI 0.0469
_diffrn_reflns_limit_h_max 11
_diffrn_reflns_limit_h_min -12
_diffrn_reflns_limit_k_max 13
_diffrn_reflns_limit_k_min -11
_diffrn_reflns_limit_l_max 23
_diffrn_reflns_limit_l_min -24
_diffrn_reflns_number 11218
_diffrn_reflns_theta_full 26.19
_diffrn_reflns_theta_max 26.19
_diffrn_reflns_theta_min 1.08
_exptl_absorpt_coefficient_mu 0.502
_exptl_absorpt_correction_T_max 0.9515
_exptl_absorpt_correction_T_min 0.8891
_exptl_absorpt_correction_type multi-scan
_exptl_absorpt_process_details SADABS
_exptl_crystal_density_diffrn 1.255
_exptl_crystal_density_method 'not measured'
_exptl_crystal_F_000 764
_exptl_crystal_size_max 0.24
_exptl_crystal_size_mid 0.18
_exptl_crystal_size_min 0.10
_refine_diff_density_max 0.870
_refine_diff_density_min -0.678
_refine_diff_density_rms 0.066
_refine_ls_extinction_method none
_refine_ls_goodness_of_fit_ref 1.087
_refine_ls_hydrogen_treatment constr
_refine_ls_matrix_type full
_refine_ls_number_parameters 452
_refine_ls_number_reflns 7833
_refine_ls_number_restraints 0
_refine_ls_restrained_S_all 1.087
_refine_ls_R_factor_all 0.0690
_refine_ls_R_factor_gt 0.0552
_refine_ls_shift/su_max 0.000
_refine_ls_shift/su_mean 0.000
_refine_ls_structure_factor_coef Fsqd
_refine_ls_weighting_details 'calc w=1/[\s^2^(Fo^2^)+(0.0930P)^2^+0.0854P] where P=(Fo^2^+2Fc^2^)/3'
_refine_ls_weighting_scheme calc
_refine_ls_wR_factor_gt 0.1532
_refine_ls_wR_factor_ref 0.1612
_reflns_number_gt 6054
_reflns_number_total 7833
_reflns_threshold_expression >2sigma(I)
_cod_data_source_file compound1b.cif
_cod_data_source_block liuli2
_cod_depositor_comments
;
The following automatic conversions were performed:

'_symmetry_cell_setting' value 'Triclinic' changed to 'triclinic'
according to the built-in table from CIF Core dictionary named
'cif_core.dic' version 2.4.1 from
2010-06-29.

'_exptl_absorpt_correction_type' value 'Multi-scan'
changed to 'multi-scan' according to the built-in table from CIF Core
dictionary named 'cif_core.dic' version 2.4.1 from 2010-06-29.

Automatic conversion script
Id: cif_fix_values 2281 2013-09-26 08:29:07Z andrius 
;
_cod_original_sg_symbol_H-M P-1
_cod_database_code 1513884

loop_
_symmetry_equiv_pos_as_xyz
'x, y, z'
'-x, -y, -z'

loop_
_atom_site_label
_atom_site_type_symbol
_atom_site_fract_x
_atom_site_fract_y
_atom_site_fract_z
_atom_site_U_iso_or_equiv
_atom_site_adp_type
_atom_site_occupancy
_atom_site_symmetry_multiplicity
_atom_site_calc_flag
_atom_site_refinement_flags
Co1 Co 0.24701(4) 0.39328(3) 0.260082(19) 0.02894(14) Uani 1 1 d .
N1 N 0.0940(3) 0.6088(3) 0.09884(13) 0.0427(6) Uani 1 1 d .
H1 H 0.0584 0.6140 0.0629 0.051 Uiso 1 1 calc R
N2 N 0.1730(3) 0.5266(2) 0.19256(12) 0.0323(5) Uani 1 1 d .
N3 N 0.6727(3) 0.2663(3) 0.16895(14) 0.0433(6) Uani 1 1 d .
H3 H 0.7546 0.2748 0.1621 0.052 Uiso 1 1 calc R
N4 N 0.4462(2) 0.3023(2) 0.21371(12) 0.0329(5) Uani 1 1 d .
N5 N -0.0559(3) 0.2034(3) 0.31186(14) 0.0452(7) Uani 1 1 d .
H5 H -0.1403 0.2027 0.3169 0.054 Uiso 1 1 calc R
N6 N 0.1299(2) 0.2719(2) 0.28230(12) 0.0312(5) Uani 1 1 d .
N7 N 0.2895(3) 0.4895(3) 0.45608(13) 0.0412(6) Uani 1 1 d .
H7 H 0.3359 0.4775 0.4881 0.049 Uiso 1 1 calc R
N8 N 0.2390(2) 0.4672(2) 0.35392(12) 0.0321(5) Uani 1 1 d .
B1 B 0.0287(3) 0.2564(3) 0.06771(17) 0.0339(7) Uani 1 1 d .
B2 B 0.6170(4) 0.5751(4) 0.3609(2) 0.0471(9) Uani 1 1 d .
F1 F 0.15999(19) 0.22158(19) 0.07818(12) 0.0566(5) Uani 1 1 d .
F2 F 0.0106(3) 0.3626(2) 0.02503(12) 0.0795(7) Uani 1 1 d .
F3 F 0.0069(2) 0.1526(2) 0.03876(13) 0.0732(7) Uani 1 1 d .
F4 F -0.0644(2) 0.2952(3) 0.13366(11) 0.0794(8) Uani 1 1 d .
F5 F 0.5031(3) 0.6101(3) 0.33583(15) 0.0980(9) Uani 1 1 d .
F6 F 0.5907(3) 0.5199(3) 0.42726(13) 0.0980(10) Uani 1 1 d .
F7 F 0.6505(5) 0.6849(5) 0.3703(2) 0.172(2) Uani 1 1 d .
F8 F 0.7110(5) 0.4932(5) 0.3164(2) 0.246(3) Uani 1 1 d .
C1 C 0.1162(3) 0.5069(3) 0.14187(16) 0.0433(7) Uani 1 1 d .
H1A H 0.0941 0.4305 0.1368 0.052 Uiso 1 1 calc R
C2 C 0.1899(3) 0.6508(3) 0.18102(14) 0.0283(6) Uani 1 1 d .
C3 C 0.2456(3) 0.7220(3) 0.21702(15) 0.0341(6) Uani 1 1 d .
H3A H 0.2814 0.6875 0.2557 0.041 Uiso 1 1 calc R
C4 C 0.2455(4) 0.8450(3) 0.19324(18) 0.0466(8) Uani 1 1 d .
H4 H 0.2823 0.8945 0.2164 0.056 Uiso 1 1 calc R
C5 C 0.1920(4) 0.8982(3) 0.13530(18) 0.0489(8) Uani 1 1 d .
H5A H 0.1932 0.9824 0.1211 0.059 Uiso 1 1 calc R
C6 C 0.1373(3) 0.8286(3) 0.09859(16) 0.0442(8) Uani 1 1 d .
H6 H 0.1016 0.8635 0.0599 0.053 Uiso 1 1 calc R
C7 C 0.1384(3) 0.7045(3) 0.12230(14) 0.0329(6) Uani 1 1 d .
C8 C 0.5571(3) 0.3395(3) 0.21390(16) 0.0407(7) Uani 1 1 d .
H8 H 0.5542 0.4086 0.2421 0.049 Uiso 1 1 calc R
C9 C 0.4968(3) 0.1971(3) 0.16303(14) 0.0306(6) Uani 1 1 d .
C10 C 0.4268(3) 0.1224(3) 0.14035(14) 0.0346(6) Uani 1 1 d .
H10 H 0.3313 0.1380 0.1584 0.042 Uiso 1 1 calc R
C11 C 0.5045(3) 0.0242(3) 0.09005(17) 0.0443(8) Uani 1 1 d .
H11 H 0.4606 -0.0282 0.0742 0.053 Uiso 1 1 calc R
C12 C 0.6479(4) 0.0010(4) 0.06203(18) 0.0494(8) Uani 1 1 d .
H12 H 0.6970 -0.0660 0.0278 0.059 Uiso 1 1 calc R
C13 C 0.7176(3) 0.0751(3) 0.08399(17) 0.0464(8) Uani 1 1 d .
H13 H 0.8130 0.0598 0.0656 0.056 Uiso 1 1 calc R
C14 C 0.6388(3) 0.1743(3) 0.13515(15) 0.0365(7) Uani 1 1 d .
C15 C -0.0045(3) 0.2977(3) 0.28318(16) 0.0411(7) Uani 1 1 d .
H15 H -0.0565 0.3740 0.2655 0.049 Uiso 1 1 calc R
C16 C 0.1671(3) 0.1491(3) 0.31324(14) 0.0350(7) Uani 1 1 d .
C17 C 0.2936(4) 0.0744(3) 0.32648(16) 0.0418(7) Uani 1 1 d .
H17 H 0.3723 0.1026 0.3136 0.050 Uiso 1 1 calc R
C18 C 0.2972(5) -0.0440(3) 0.35975(19) 0.0584(10) Uani 1 1 d .
H18 H 0.3799 -0.0968 0.3698 0.070 Uiso 1 1 calc R
C19 C 0.1774(5) -0.0853(4) 0.3784(2) 0.0662(12) Uani 1 1 d .
H19 H 0.1837 -0.1656 0.4005 0.079 Uiso 1 1 calc R
C20 C 0.0520(5) -0.0128(4) 0.36567(18) 0.0588(10) Uani 1 1 d .
H20 H -0.0265 -0.0414 0.3785 0.071 Uiso 1 1 calc R
C21 C 0.0490(4) 0.1062(3) 0.33226(16) 0.0435(8) Uani 1 1 d .
C22 C 0.3342(3) 0.4296(3) 0.39202(15) 0.0372(7) Uani 1 1 d .
H22 H 0.4220 0.3685 0.3757 0.045 Uiso 1 1 calc R
C23 C 0.1239(3) 0.5599(3) 0.39703(14) 0.0303(6) Uani 1 1 d .
C24 C -0.0046(3) 0.6313(3) 0.38539(16) 0.0392(7) Uani 1 1 d .
H24 H -0.0270 0.6224 0.3428 0.047 Uiso 1 1 calc R
C25 C -0.0980(4) 0.7159(3) 0.43922(17) 0.0449(8) Uani 1 1 d .
H25 H -0.1854 0.7647 0.4330 0.054 Uiso 1 1 calc R
C26 C -0.0644(4) 0.7302(3) 0.50289(17) 0.0511(9) Uani 1 1 d .
H26 H -0.1295 0.7898 0.5377 0.061 Uiso 1 1 calc R
C27 C 0.0612(4) 0.6596(3) 0.51597(16) 0.0449(8) Uani 1 1 d .
H27 H 0.0822 0.6686 0.5590 0.054 Uiso 1 1 calc R
C28 C 0.1554(3) 0.5742(3) 0.46214(15) 0.0360(7) Uani 1 1 d .
C29 C 0.6379(6) 0.6278(5) 0.0960(3) 0.1020(18) Uani 1 1 d .
H29A H 0.5804 0.6095 0.1398 0.153 Uiso 1 1 calc R
H29B H 0.6493 0.7128 0.0999 0.153 Uiso 1 1 calc R
H29C H 0.7278 0.5616 0.0862 0.153 Uiso 1 1 calc R
C30 C 0.5679(5) 0.6273(4) 0.0348(3) 0.0819(14) Uani 1 1 d .
H30A H 0.4824 0.7009 0.0421 0.098 Uiso 1 1 calc R
H30B H 0.6297 0.6394 -0.0099 0.098 Uiso 1 1 calc R
C31 C 0.5339(4) 0.5016(4) 0.0295(2) 0.0727(13) Uani 1 1 d .
H31A H 0.6195 0.4281 0.0226 0.087 Uiso 1 1 calc R
H31B H 0.4721 0.4898 0.0743 0.087 Uiso 1 1 calc R

loop_
_atom_site_aniso_label
_atom_site_aniso_U_11
_atom_site_aniso_U_22
_atom_site_aniso_U_33
_atom_site_aniso_U_23
_atom_site_aniso_U_13
_atom_site_aniso_U_12
Co1 0.0369(2) 0.0247(2) 0.0281(2) 0.00080(14) -0.01081(16) -0.01128(16)
N1 0.0580(17) 0.0471(15) 0.0325(13) 0.0034(11) -0.0249(12) -0.0190(13)
N2 0.0462(14) 0.0259(12) 0.0297(12) -0.0027(9) -0.0157(10) -0.0125(11)
N3 0.0341(14) 0.0574(17) 0.0449(15) 0.0056(13) -0.0089(11) -0.0247(13)
N4 0.0370(13) 0.0322(13) 0.0334(13) -0.0006(10) -0.0110(10) -0.0139(11)
N5 0.0489(16) 0.0561(17) 0.0443(15) 0.0072(13) -0.0173(13) -0.0318(14)
N6 0.0386(13) 0.0297(12) 0.0294(12) 0.0005(9) -0.0119(10) -0.0136(11)
N7 0.0508(16) 0.0518(16) 0.0316(13) 0.0052(11) -0.0216(12) -0.0221(13)
N8 0.0393(13) 0.0314(12) 0.0290(12) 0.0007(10) -0.0106(10) -0.0139(11)
B1 0.0358(17) 0.0391(18) 0.0313(17) -0.0004(14) -0.0132(14) -0.0138(15)
B2 0.046(2) 0.053(2) 0.044(2) 0.0017(17) -0.0137(17) -0.0150(19)
F1 0.0416(10) 0.0442(11) 0.0881(15) -0.0122(10) -0.0303(10) -0.0056(9)
F2 0.119(2) 0.0729(16) 0.0689(15) 0.0268(12) -0.0602(15) -0.0353(15)
F3 0.0791(15) 0.0700(15) 0.0930(17) -0.0188(13) -0.0343(13) -0.0410(13)
F4 0.0565(13) 0.139(2) 0.0534(13) -0.0266(14) 0.0047(10) -0.0551(15)
F5 0.095(2) 0.135(2) 0.100(2) 0.0613(18) -0.0636(16) -0.0637(18)
F6 0.133(2) 0.139(2) 0.0677(16) 0.0482(16) -0.0644(17) -0.081(2)
F7 0.285(5) 0.209(4) 0.155(3) 0.090(3) -0.138(4) -0.210(4)
F8 0.188(4) 0.246(6) 0.132(3) -0.032(4) 0.017(3) 0.136(4)
C1 0.063(2) 0.0369(17) 0.0397(17) -0.0007(13) -0.0227(15) -0.0206(16)
C2 0.0318(14) 0.0245(13) 0.0267(13) 0.0009(10) -0.0073(11) -0.0062(11)
C3 0.0456(17) 0.0325(15) 0.0286(14) 0.0005(11) -0.0129(12) -0.0150(13)
C4 0.062(2) 0.0401(18) 0.0463(19) 0.0021(14) -0.0146(16) -0.0275(17)
C5 0.062(2) 0.0320(17) 0.057(2) 0.0143(15) -0.0166(17) -0.0216(16)
C6 0.0492(19) 0.0435(18) 0.0389(17) 0.0163(14) -0.0146(14) -0.0124(15)
C7 0.0354(15) 0.0340(15) 0.0290(14) 0.0010(11) -0.0091(12) -0.0096(13)
C8 0.0457(18) 0.0425(17) 0.0412(17) -0.0006(14) -0.0128(14) -0.0218(15)
C9 0.0320(14) 0.0327(15) 0.0268(14) 0.0061(11) -0.0087(11) -0.0091(12)
C10 0.0342(15) 0.0392(16) 0.0311(15) -0.0008(12) -0.0087(12) -0.0116(13)
C11 0.0480(19) 0.0461(19) 0.0406(17) -0.0085(14) -0.0070(14) -0.0188(16)
C12 0.050(2) 0.049(2) 0.0417(18) -0.0062(15) -0.0032(15) -0.0105(17)
C13 0.0368(17) 0.051(2) 0.0424(18) 0.0029(15) -0.0016(14) -0.0077(15)
C14 0.0362(16) 0.0415(17) 0.0323(15) 0.0074(12) -0.0094(12) -0.0130(14)
C15 0.0480(18) 0.0469(18) 0.0362(16) 0.0033(13) -0.0152(14) -0.0218(15)
C16 0.0525(18) 0.0307(15) 0.0248(14) -0.0020(11) -0.0075(13) -0.0182(14)
C17 0.0539(19) 0.0356(16) 0.0315(15) 0.0020(12) -0.0080(14) -0.0100(15)
C18 0.081(3) 0.0394(19) 0.0438(19) 0.0058(15) -0.0160(18) -0.0029(19)
C19 0.114(4) 0.0369(19) 0.048(2) 0.0148(16) -0.010(2) -0.034(2)
C20 0.095(3) 0.048(2) 0.045(2) 0.0106(16) -0.013(2) -0.044(2)
C21 0.063(2) 0.0422(18) 0.0337(16) -0.0030(13) -0.0086(15) -0.0302(17)
C22 0.0429(17) 0.0377(16) 0.0355(16) 0.0014(12) -0.0143(13) -0.0152(14)
C23 0.0393(15) 0.0300(14) 0.0263(13) 0.0011(11) -0.0094(11) -0.0165(12)
C24 0.0469(18) 0.0373(16) 0.0339(16) 0.0026(12) -0.0120(13) -0.0125(14)
C25 0.0469(19) 0.0403(18) 0.0425(18) 0.0000(14) -0.0062(14) -0.0100(15)
C26 0.064(2) 0.0466(19) 0.0333(17) -0.0076(14) 0.0064(16) -0.0170(18)
C27 0.066(2) 0.0478(19) 0.0255(15) -0.0018(13) -0.0077(14) -0.0266(18)
C28 0.0479(18) 0.0361(16) 0.0303(15) 0.0020(12) -0.0096(13) -0.0220(14)
C29 0.094(4) 0.068(3) 0.136(5) 0.003(3) -0.014(4) -0.026(3)
C30 0.075(3) 0.055(3) 0.101(4) 0.010(2) -0.004(3) -0.015(2)
C31 0.064(3) 0.057(2) 0.071(3) 0.011(2) 0.013(2) -0.007(2)

loop_
_atom_type_symbol
_atom_type_description
_atom_type_scat_dispersion_real
_atom_type_scat_dispersion_imag
_atom_type_scat_source
C C 0.0033 0.0016 'International Tables Vol C Tables 4.2.6.8 and 6.1.1.4'
H H 0.0000 0.0000 'International Tables Vol C Tables 4.2.6.8 and 6.1.1.4'
B B 0.0013 0.0007 'International Tables Vol C Tables 4.2.6.8 and 6.1.1.4'
N N 0.0061 0.0033 'International Tables Vol C Tables 4.2.6.8 and 6.1.1.4'
F F 0.0171 0.0103 'International Tables Vol C Tables 4.2.6.8 and 6.1.1.4'
Co Co 0.3494 0.9721 'International Tables Vol C Tables 4.2.6.8 and 6.1.1.4'

loop_
_geom_angle_atom_site_label_1
_geom_angle_atom_site_label_2
_geom_angle_atom_site_label_3
_geom_angle
_geom_angle_site_symmetry_1
N4 Co1 N8 107.75(9) .
N4 Co1 N2 106.96(10) .
N8 Co1 N2 114.82(9) .
N4 Co1 N6 113.37(9) .
N8 Co1 N6 105.57(9) .
N2 Co1 N6 108.55(9) .
C1 N1 C7 107.9(2) .
C1 N1 H1 126.0 .
C7 N1 H1 126.0 .
C1 N2 C2 105.5(2) .
C1 N2 Co1 126.3(2) .
C2 N2 Co1 127.48(18) .
C8 N3 C14 108.5(2) .
C8 N3 H3 125.7 .
C14 N3 H3 125.7 .
C8 N4 C9 105.0(2) .
C8 N4 Co1 128.0(2) .
C9 N4 Co1 126.15(18) .
C15 N5 C21 108.1(3) .
C15 N5 H5 125.9 .
C21 N5 H5 125.9 .
C15 N6 C16 105.2(2) .
C15 N6 Co1 128.4(2) .
C16 N6 Co1 125.40(19) .
C22 N7 C28 108.2(2) .
C22 N7 H7 125.9 .
C28 N7 H7 125.9 .
C22 N8 C23 105.6(2) .
C22 N8 Co1 127.8(2) .
C23 N8 Co1 126.21(18) .
F2 B1 F1 109.1(3) .
F2 B1 F3 111.3(3) .
F1 B1 F3 110.7(3) .
F2 B1 F4 107.7(3) .
F1 B1 F4 107.2(2) .
F3 B1 F4 110.7(3) .
F8 B2 F5 106.8(4) .
F8 B2 F7 113.2(5) .
F5 B2 F7 108.6(4) .
F8 B2 F6 110.9(4) .
F5 B2 F6 110.5(3) .
F7 B2 F6 106.8(3) .
N2 C1 N1 112.6(3) .
N2 C1 H1A 123.7 .
N1 C1 H1A 123.7 .
C3 C2 N2 131.2(2) .
C3 C2 C7 120.0(3) .
N2 C2 C7 108.8(2) .
C4 C3 C2 117.4(3) .
C4 C3 H3A 121.3 .
C2 C3 H3A 121.3 .
C3 C4 C5 122.0(3) .
C3 C4 H4 119.0 .
C5 C4 H4 119.0 .
C6 C5 C4 121.4(3) .
C6 C5 H5A 119.3 .
C4 C5 H5A 119.3 .
C5 C6 C7 116.5(3) .
C5 C6 H6 121.8 .
C7 C6 H6 121.8 .
C6 C7 N1 132.2(3) .
C6 C7 C2 122.7(3) .
N1 C7 C2 105.1(2) .
N3 C8 N4 112.1(3) .
N3 C8 H8 123.9 .
N4 C8 H8 123.9 .
C10 C9 C14 121.0(3) .
C10 C9 N4 130.1(3) .
C14 C9 N4 108.9(2) .
C11 C10 C9 117.2(3) .
C11 C10 H10 121.4 .
C9 C10 H10 121.4 .
C10 C11 C12 121.8(3) .
C10 C11 H11 119.1 .
C12 C11 H11 119.1 .
C13 C12 C11 121.3(3) .
C13 C12 H12 119.4 .
C11 C12 H12 119.4 .
C12 C13 C14 116.8(3) .
C12 C13 H13 121.6 .
C14 C13 H13 121.6 .
N3 C14 C9 105.4(3) .
N3 C14 C13 132.7(3) .
C9 C14 C13 121.9(3) .
N5 C15 N6 112.8(3) .
N5 C15 H15 123.6 .
N6 C15 H15 123.6 .
C17 C16 N6 130.4(3) .
C17 C16 C21 121.5(3) .
N6 C16 C21 108.1(3) .
C18 C17 C16 116.9(3) .
C18 C17 H17 121.6 .
C16 C17 H17 121.6 .
C17 C18 C19 120.8(4) .
C17 C18 H18 119.6 .
C19 C18 H18 119.6 .
C20 C19 C18 123.0(3) .
C20 C19 H19 118.5 .
C18 C19 H19 118.5 .
C19 C20 C21 115.9(3) .
C19 C20 H20 122.0 .
C21 C20 H20 122.0 .
N5 C21 C20 132.3(3) .
N5 C21 C16 105.8(3) .
C20 C21 C16 121.9(3) .
N8 C22 N7 112.5(3) .
N8 C22 H22 123.8 .
N7 C22 H22 123.8 .
C24 C23 N8 131.3(2) .
C24 C23 C28 120.4(3) .
N8 C23 C28 108.4(2) .
C25 C24 C23 117.5(3) .
C25 C24 H24 121.3 .
C23 C24 H24 121.3 .
C24 C25 C26 121.4(3) .
C24 C25 H25 119.3 .
C26 C25 H25 119.3 .
C27 C26 C25 122.2(3) .
C27 C26 H26 118.9 .
C25 C26 H26 118.9 .
C26 C27 C28 116.7(3) .
C26 C27 H27 121.6 .
C28 C27 H27 121.6 .
C27 C28 N7 132.9(3) .
C27 C28 C23 121.8(3) .
N7 C28 C23 105.3(2) .
C30 C29 H29A 109.5 .
C30 C29 H29B 109.5 .
H29A C29 H29B 109.5 .
C30 C29 H29C 109.5 .
H29A C29 H29C 109.5 .
H29B C29 H29C 109.5 .
C31 C30 C29 112.7(4) .
C31 C30 H30A 109.0 .
C29 C30 H30A 109.0 .
C31 C30 H30B 109.0 .
C29 C30 H30B 109.0 .
H30A C30 H30B 107.8 .
C31 C31 C30 113.8(5) 2_665
C31 C31 H31A 108.8 2_665
C30 C31 H31A 108.8 .
C31 C31 H31B 108.8 2_665
C30 C31 H31B 108.8 .
H31A C31 H31B 107.7 .

loop_
_geom_bond_atom_site_label_1
_geom_bond_atom_site_label_2
_geom_bond_distance
_geom_bond_site_symmetry_2
Co1 N4 1.985(2) .
Co1 N8 1.994(2) .
Co1 N2 1.991(2) .
Co1 N6 2.003(2) .
N1 C1 1.335(4) .
N1 C7 1.383(4) .
N1 H1 0.8600 .
N2 C1 1.322(4) .
N2 C2 1.392(3) .
N3 C8 1.332(4) .
N3 C14 1.385(4) .
N3 H3 0.8600 .
N4 C8 1.332(4) .
N4 C9 1.412(3) .
N5 C15 1.318(4) .
N5 C21 1.375(4) .
N5 H5 0.8600 .
N6 C15 1.332(4) .
N6 C16 1.396(4) .
N7 C22 1.333(4) .
N7 C28 1.384(4) .
N7 H7 0.8600 .
N8 C22 1.332(3) .
N8 C23 1.399(4) .
B1 F2 1.363(4) .
B1 F1 1.362(4) .
B1 F3 1.372(4) .
B1 F4 1.389(4) .
B2 F8 1.260(5) .
B2 F5 1.330(4) .
B2 F7 1.356(5) .
B2 F6 1.388(5) .
C1 H1A 0.9300 .
C2 C3 1.390(4) .
C2 C7 1.400(4) .
C3 C4 1.370(4) .
C3 H3A 0.9300 .
C4 C5 1.395(5) .
C4 H4 0.9300 .
C5 C6 1.380(5) .
C5 H5A 0.9300 .
C6 C7 1.378(4) .
C6 H6 0.9300 .
C8 H8 0.9300 .
C9 C10 1.385(4) .
C9 C14 1.384(4) .
C10 C11 1.373(4) .
C10 H10 0.9300 .
C11 C12 1.398(5) .
C11 H11 0.9300 .
C12 C13 1.371(5) .
C12 H12 0.9300 .
C13 C14 1.392(4) .
C13 H13 0.9300 .
C15 H15 0.9300 .
C16 C17 1.387(4) .
C16 C21 1.399(4) .
C17 C18 1.385(5) .
C17 H17 0.9300 .
C18 C19 1.405(6) .
C18 H18 0.9300 .
C19 C20 1.369(6) .
C19 H19 0.9300 .
C20 C21 1.393(5) .
C20 H20 0.9300 .
C22 H22 0.9300 .
C23 C24 1.383(4) .
C23 C28 1.409(4) .
C24 C25 1.376(4) .
C24 H24 0.9300 .
C25 C26 1.393(5) .
C25 H25 0.9300 .
C26 C27 1.367(5) .
C26 H26 0.9300 .
C27 C28 1.382(4) .
C27 H27 0.9300 .
C29 C30 1.541(7) .
C29 H29A 0.9600 .
C29 H29B 0.9600 .
C29 H29C 0.9600 .
C30 C31 1.505(6) .
C30 H30A 0.9700 .
C30 H30B 0.9700 .
C31 C31 1.495(9) 2_665
C31 H31A 0.9700 .
C31 H31B 0.9700 .

loop_
_geom_hbond_atom_site_label_D
_geom_hbond_atom_site_label_H
_geom_hbond_atom_site_label_A
_geom_hbond_distance_DH
_geom_hbond_distance_HA
_geom_hbond_distance_DA
_geom_hbond_angle_DHA
_geom_hbond_site_symmetry_A
N1 H1 F2 0.86 1.98 2.841(3) 173.9 2_565
N3 H3 F4 0.86 1.90 2.755(3) 172.3 1_655
N7 H7 F6 0.86 1.98 2.827(3) 168.1 2_666
